data_1521756
loop_
_publ_author_name
'Kelber, J.'
'Reis, A.H.jr.'
'Aldred, A.T.'
'Mueller, M.H.'
'Massenet, O.'
'Depasquali, G.'
'Stucky, G.D.'

_publ_section_title
;
 Structural and magnetic properties of one-dimensional barium vanadium
 triselenide
;
_journal_name_full 'Journal of Solid State Chemistry'
_journal_page_first 357
_journal_page_last 364
_journal_volume 30
_journal_year 1979
_chemical_formula_sum 'Ba Se3 V'
_chemical_name_systematic 'Ba (V Se3)'
_space_group_IT_number 194
_symmetry_space_group_name_Hall '-P 6c 2c'
_symmetry_space_group_name_H-M 'P 63/m m c'
_cell_angle_alpha 90
_cell_angle_beta 90
_cell_angle_gamma 120
_cell_formula_units_Z 2
_cell_length_a 6.999
_cell_length_b 6.999
_cell_length_c 5.8621
_cell_volume 248.689
_citation_journal_id_ASTM JSSCBI
_cod_data_source_file Kelber_JSSCBI_1979_1077.cif
_cod_data_source_block Ba1Se3V1
_cod_original_cell_volume 248.6886
_cod_original_formula_sum 'Ba1 Se3 V1'
_cod_database_code 1521756

loop_
_symmetry_equiv_pos_as_xyz
x,y,z
x-y,x,z+1/2
-y,x-y,z
-x,-y,z+1/2
-x+y,-x,z
y,-x+y,z+1/2
-y,-x,-z+1/2
x-y,-y,-z
x,x-y,-z+1/2
y,x,-z
-x+y,y,-z+1/2
-x,-x+y,-z
-x,-y,-z
-x+y,-x,-z-1/2
y,-x+y,-z
x,y,-z-1/2
x-y,x,-z
-y,x-y,-z-1/2
y,x,z-1/2
-x+y,y,z
-x,-x+y,z-1/2
-y,-x,z
x-y,-y,z-1/2
x,x-y,z

loop_
_atom_site_label
_atom_site_type_symbol
_atom_site_fract_x
_atom_site_fract_y
_atom_site_fract_z
_atom_site_occupancy
_atom_site_U_iso_or_equiv
V1 V+4 0 0 0 1 0.0
Ba1 Ba+2 0.3333 0.6667 0.75 1 0.0
Se1 Se-2 0.1684 0.3368 0.25 1 0.0
